data_4102100
loop_
_publ_author_name
'Satoshi Takamizawa'
'Ei-ichi Nataka'
'Takamasa Akatsuka'
'Ryosuke Miyake'
'Yoshiki Kakizaki'
'Hirotoshi Takeuchi'
'Goro Maruta'
'Sadamu Takeda'

_publ_section_title
;
 Crystal Transformation and Host Molecular Motions in CO2 Adsorption
 Process of a Metal Benzoate Pyrazine (MII= Rh, Cu)
;
_journal_name_full 'Journal of the American Chemical Society'
_journal_page_first 3783
_journal_page_last 3792
_journal_paper_doi 10.1021/ja9091598
_journal_volume 132
_journal_year 2010
_chemical_formula_sum 'C32 H24 N2 O8 Rh2'
_chemical_formula_weight 770.35
_chemical_name_systematic
; 
 ? 
;
_space_group_IT_number 12
_symmetry_cell_setting monoclinic
_symmetry_space_group_name_Hall '-C 2y'
_symmetry_space_group_name_H-M 'C 1 2/m 1'
_atom_sites_solution_hydrogens geom
_atom_sites_solution_primary direct
_atom_sites_solution_secondary difmap
_audit_creation_method SHELXL-97
_cell_angle_alpha 90.00
_cell_angle_beta 127.541(2)
_cell_angle_gamma 90.00
_cell_formula_units_Z 2
_cell_length_a 17.8096(18)
_cell_length_b 9.5907(10)
_cell_length_c 12.3463(13)
_cell_measurement_temperature 298
_cell_volume 1672.1(3)
_computing_cell_refinement 'Bruker SMART'
_computing_data_collection 'Bruker SMART'
_computing_data_reduction 'Bruker SAINT'
_computing_molecular_graphics 'Bruker SHELXTL'
_computing_publication_material 'Bruker SHELXTL'
_computing_structure_refinement 'SHELXL-97 (Sheldrick, 1997)'
_computing_structure_solution 'SHELXS-97 (Sheldrick, 1990)'
_diffrn_ambient_temperature 298
_diffrn_detector_area_resol_mean 8.366
_diffrn_measured_fraction_theta_full 0.998
_diffrn_measured_fraction_theta_max 0.998
_diffrn_measurement_device_type 'CCD area detector'
_diffrn_measurement_method 'phi and omega scans'
_diffrn_radiation_monochromator graphite
_diffrn_radiation_source 'fine-focus sealed tube'
_diffrn_radiation_type MoK\a
_diffrn_radiation_wavelength 0.71073
_diffrn_reflns_av_R_equivalents 0.0215
_diffrn_reflns_av_sigmaI/netI 0.0256
_diffrn_reflns_limit_h_max 23
_diffrn_reflns_limit_h_min -23
_diffrn_reflns_limit_k_max 7
_diffrn_reflns_limit_k_min -12
_diffrn_reflns_limit_l_max 14
_diffrn_reflns_limit_l_min -16
_diffrn_reflns_number 6092
_diffrn_reflns_theta_full 28.27
_diffrn_reflns_theta_max 28.27
_diffrn_reflns_theta_min 2.08
_exptl_absorpt_coefficient_mu 1.036
_exptl_absorpt_correction_T_max 0.9796
_exptl_absorpt_correction_T_min 0.7463
_exptl_absorpt_correction_type empirical
_exptl_absorpt_process_details
;
SADABS; sheldrick, 1996
;
_exptl_crystal_colour red
_exptl_crystal_density_diffrn 1.530
_exptl_crystal_density_method 'not measured'
_exptl_crystal_description plate
_exptl_crystal_F_000 768
_exptl_crystal_size_max 0.30
_exptl_crystal_size_mid 0.20
_exptl_crystal_size_min 0.02
_refine_diff_density_max 0.802
_refine_diff_density_min -0.658
_refine_diff_density_rms 0.091
_refine_ls_extinction_method none
_refine_ls_goodness_of_fit_ref 1.103
_refine_ls_hydrogen_treatment constr
_refine_ls_matrix_type full
_refine_ls_number_parameters 110
_refine_ls_number_reflns 2196
_refine_ls_number_restraints 114
_refine_ls_restrained_S_all 1.218
_refine_ls_R_factor_all 0.0478
_refine_ls_R_factor_gt 0.0390
_refine_ls_shift/su_max 0.000
_refine_ls_shift/su_mean 0.000
_refine_ls_structure_factor_coef Fsqd
_refine_ls_weighting_details 'calc w=1/[\s^2^(Fo^2^)+(0.0519P)^2^+1.6131P] where P=(Fo^2^+2Fc^2^)/3'
_refine_ls_weighting_scheme calc
_refine_ls_wR_factor_gt 0.0940
_refine_ls_wR_factor_ref 0.0982
_reflns_number_gt 1872
_reflns_number_total 2196
_reflns_threshold_expression >2sigma(I)
_cod_data_source_file ja9091598_si_001_01.cif
_cod_data_source_block 60725a1_1a_298K
_cod_database_code 4102100

loop_
_symmetry_equiv_pos_as_xyz
'x, y, z'
'-x, y, -z'
'x+1/2, y+1/2, z'
'-x+1/2, y+1/2, -z'
'-x, -y, -z'
'x, -y, z'
'-x+1/2, -y+1/2, -z'
'x+1/2, -y+1/2, z'

loop_
_atom_site_label
_atom_site_type_symbol
_atom_site_fract_x
_atom_site_fract_y
_atom_site_fract_z
_atom_site_U_iso_or_equiv
_atom_site_adp_type
_atom_site_occupancy
_atom_site_symmetry_multiplicity
_atom_site_calc_flag
_atom_site_refinement_flags
_atom_site_disorder_assembly
_atom_site_disorder_group
C1 C 0.1711(3) 0.5000 0.0714(5) 0.0391(10) Uani 1 2 d SU . .
C2 C 0.2714(4) 0.5000 0.1218(5) 0.0413(10) Uani 1 2 d SU . .
C3 C 0.3181(3) 0.3757(4) 0.1446(5) 0.0551(9) Uani 1 1 d U . .
H3 H 0.2860 0.2915 0.1236 0.066 Uiso 1 1 calc R . .
C4 C 0.4131(3) 0.3765(5) 0.1990(6) 0.0687(11) Uani 1 1 d U . .
H4 H 0.4449 0.2929 0.2152 0.082 Uiso 1 1 calc R . .
C5 C 0.4598(5) 0.5000 0.2285(8) 0.0706(16) Uani 1 2 d SU . .
H5 H 0.5242 0.5000 0.2694 0.085 Uiso 1 2 calc SR . .
C6 C 0.0710(4) 0.5000 0.2581(6) 0.0488(12) Uani 1 2 d SU . .
C7 C 0.1053(5) 0.5000 0.4015(7) 0.0634(14) Uani 1 2 d SU . .
C8 C 0.1221(5) 0.3776(6) 0.4687(7) 0.0977(17) Uani 1 1 d U . .
H8 H 0.1152 0.2937 0.4258 0.117 Uiso 1 1 calc R . .
C9 C 0.1498(6) 0.3767(8) 0.6025(8) 0.118(2) Uani 1 1 d U . .
H9 H 0.1623 0.2935 0.6495 0.142 Uiso 1 1 calc R . .
C10 C 0.1576(8) 0.5000 0.6603(11) 0.113(3) Uani 1 2 d SU . .
H10 H 0.1690 0.5000 0.7445 0.135 Uiso 1 2 calc SR . .
C11 C 0.0791(3) 0.0720(3) 0.0847(4) 0.0446(8) Uani 1 1 d U . .
H11 H 0.1359 0.1190 0.1456 0.053 Uiso 1 1 calc R . .
N1 N 0.0000 0.1459(4) 0.0000 0.0432(10) Uani 1 2 d S . .
O1 O 0.13286(19) 0.3828(2) 0.0538(3) 0.0477(6) Uani 1 1 d . . .
O2 O 0.0563(2) 0.3830(2) 0.2008(3) 0.0505(6) Uani 1 1 d . . .
Rh1 Rh 0.0000 0.37530(3) 0.0000 0.03635(15) Uani 1 2 d S . .

loop_
_atom_site_aniso_label
_atom_site_aniso_U_11
_atom_site_aniso_U_22
_atom_site_aniso_U_33
_atom_site_aniso_U_23
_atom_site_aniso_U_13
_atom_site_aniso_U_12
C1 0.042(2) 0.028(2) 0.043(2) 0.000 0.0241(18) 0.000
C2 0.045(2) 0.036(2) 0.045(2) 0.000 0.0286(17) 0.000
C3 0.0545(18) 0.050(2) 0.063(2) 0.0043(16) 0.0370(16) 0.0047(15)
C4 0.061(2) 0.070(2) 0.079(2) 0.0053(18) 0.0450(18) 0.0147(17)
C5 0.058(3) 0.080(3) 0.083(3) 0.000 0.048(2) 0.000
C6 0.047(2) 0.046(2) 0.053(2) 0.000 0.030(2) 0.000
C7 0.063(3) 0.067(3) 0.058(2) 0.000 0.036(2) 0.000
C8 0.109(3) 0.095(3) 0.072(2) 0.007(2) 0.046(2) -0.025(2)
C9 0.128(3) 0.120(4) 0.090(3) 0.016(2) 0.058(2) -0.026(3)
C10 0.123(4) 0.129(4) 0.095(4) 0.000 0.071(3) 0.000
C11 0.0426(17) 0.0225(15) 0.056(2) -0.0018(14) 0.0234(15) -0.0029(13)
N1 0.050(2) 0.0136(17) 0.064(3) 0.000 0.033(2) 0.000
O1 0.0457(13) 0.0236(12) 0.0693(17) 0.0004(11) 0.0327(13) 0.0015(10)
O2 0.0598(16) 0.0318(14) 0.0502(14) 0.0039(11) 0.0286(13) -0.0009(11)
Rh1 0.0398(2) 0.01433(17) 0.0489(2) 0.000 0.02385(18) 0.000

loop_
_atom_type_symbol
_atom_type_description
_atom_type_scat_dispersion_real
_atom_type_scat_dispersion_imag
_atom_type_scat_source
C C 0.0033 0.0016 'International Tables Vol C Tables 4.2.6.8 and 6.1.1.4'
H H 0.0000 0.0000 'International Tables Vol C Tables 4.2.6.8 and 6.1.1.4'
N N 0.0061 0.0033 'International Tables Vol C Tables 4.2.6.8 and 6.1.1.4'
O O 0.0106 0.0060 'International Tables Vol C Tables 4.2.6.8 and 6.1.1.4'
Rh Rh -1.1178 0.9187 'International Tables Vol C Tables 4.2.6.8 and 6.1.1.4'

loop_
_geom_angle_atom_site_label_1
_geom_angle_atom_site_label_2
_geom_angle_atom_site_label_3
_geom_angle
_geom_angle_site_symmetry_1
_geom_angle_site_symmetry_3
_geom_angle_publ_flag
O1 C1 O1 125.8(5) . 6_565 ?
O1 C1 C2 117.1(2) . . ?
O1 C1 C2 117.1(2) 6_565 . ?
C3 C2 C3 119.3(5) 6_565 . ?
C3 C2 C1 120.3(3) 6_565 . ?
C3 C2 C1 120.3(3) . . ?
C2 C3 C4 119.9(4) . . ?
C5 C4 C3 119.9(5) . . ?
C4 C5 C4 120.8(7) . 6_565 ?
O2 C6 O2 124.8(5) . 6_565 ?
O2 C6 C7 117.6(3) . . ?
O2 C6 C7 117.6(3) 6_565 . ?
C8 C7 C8 119.2(8) 6_565 . ?
C8 C7 C6 120.4(4) 6_565 . ?
C8 C7 C6 120.4(4) . . ?
C7 C8 C9 120.7(6) . . ?
C10 C9 C8 117.8(7) . . ?
C9 C10 C9 123.3(11) . 6_565 ?
N1 C11 C11 122.0(2) . 6 ?
C11 N1 C11 116.0(4) 2 . ?
C11 N1 Rh1 122.0(2) 2 . ?
C11 N1 Rh1 122.0(2) . . ?
C1 O1 Rh1 119.1(3) . . ?
C6 O2 Rh1 119.6(3) . . ?
O2 Rh1 O2 175.86(13) . 2 ?
O2 Rh1 O1 90.48(12) . 2 ?
O2 Rh1 O1 89.37(12) 2 2 ?
O2 Rh1 O1 89.37(12) . . ?
O2 Rh1 O1 90.48(12) 2 . ?
O1 Rh1 O1 175.96(12) 2 . ?
O2 Rh1 N1 92.07(6) . . ?
O2 Rh1 N1 92.07(6) 2 . ?
O1 Rh1 N1 92.02(6) 2 . ?
O1 Rh1 N1 92.02(6) . . ?
O2 Rh1 Rh1 87.93(6) . 5_565 ?
O2 Rh1 Rh1 87.93(6) 2 5_565 ?
O1 Rh1 Rh1 87.98(6) 2 5_565 ?
O1 Rh1 Rh1 87.98(6) . 5_565 ?
N1 Rh1 Rh1 180.0 . 5_565 ?

loop_
_geom_bond_atom_site_label_1
_geom_bond_atom_site_label_2
_geom_bond_distance
_geom_bond_site_symmetry_2
_geom_bond_publ_flag
C1 O1 1.263(3) . ?
C1 O1 1.263(3) 6_565 ?
C1 C2 1.490(7) . ?
C2 C3 1.381(4) 6_565 ?
C2 C3 1.381(4) . ?
C3 C4 1.389(6) . ?
C4 C5 1.362(6) . ?
C5 C4 1.362(6) 6_565 ?
C6 O2 1.267(4) . ?
C6 O2 1.267(4) 6_565 ?
C6 C7 1.480(9) . ?
C7 C8 1.362(6) 6_565 ?
C7 C8 1.362(6) . ?
C8 C9 1.407(10) . ?
C9 C10 1.344(8) . ?
C10 C9 1.344(8) 6_565 ?
C11 N1 1.336(4) . ?
C11 C11 1.381(6) 6 ?
N1 C11 1.336(4) 2 ?
N1 Rh1 2.201(3) . ?
O1 Rh1 2.032(3) . ?
O2 Rh1 2.031(3) . ?
Rh1 O2 2.031(3) 2 ?
Rh1 O1 2.032(3) 2 ?
Rh1 Rh1 2.3919(7) 5_565 ?

loop_
_geom_torsion_atom_site_label_1
_geom_torsion_atom_site_label_2
_geom_torsion_atom_site_label_3
_geom_torsion_atom_site_label_4
_geom_torsion
_geom_torsion_site_symmetry_1
_geom_torsion_site_symmetry_2
_geom_torsion_site_symmetry_3
_geom_torsion_site_symmetry_4
_geom_torsion_publ_flag
O1 C1 C2 C3 -179.4(4) . . . 6_565 ?
O1 C1 C2 C3 -1.3(7) 6_565 . . 6_565 ?
O1 C1 C2 C3 1.3(7) . . . . ?
O1 C1 C2 C3 179.4(4) 6_565 . . . ?
C3 C2 C3 C4 4.4(8) 6_565 . . . ?
C1 C2 C3 C4 -176.3(4) . . . . ?
C2 C3 C4 C5 -0.6(8) . . . . ?
C3 C4 C5 C4 -3.4(11) . . . 6_565 ?
O2 C6 C7 C8 -179.8(6) . . . 6_565 ?
O2 C6 C7 C8 -1.5(9) 6_565 . . 6_565 ?
O2 C6 C7 C8 1.5(9) . . . . ?
O2 C6 C7 C8 179.8(6) 6_565 . . . ?
C8 C7 C8 C9 4.7(13) 6_565 . . . ?
C6 C7 C8 C9 -176.6(7) . . . . ?
C7 C8 C9 C10 1.0(13) . . . . ?
C8 C9 C10 C9 -7.0(18) . . . 6_565 ?
C11 C11 N1 C11 0.0 6 . . 2 ?
C11 C11 N1 Rh1 180.0 6 . . . ?
O1 C1 O1 Rh1 -2.8(7) 6_565 . . . ?
C2 C1 O1 Rh1 175.1(3) . . . . ?
O2 C6 O2 Rh1 -2.8(8) 6_565 . . . ?
C7 C6 O2 Rh1 175.5(4) . . . . ?
C6 O2 Rh1 O2 1.3(4) . . . 2 ?
C6 O2 Rh1 O1 -86.7(4) . . . 2 ?
C6 O2 Rh1 O1 89.3(4) . . . . ?
C6 O2 Rh1 N1 -178.7(4) . . . . ?
C6 O2 Rh1 Rh1 1.3(4) . . . 5_565 ?
C1 O1 Rh1 O2 -86.7(3) . . . . ?
C1 O1 Rh1 O2 89.2(3) . . . 2 ?
C1 O1 Rh1 O1 1.3(3) . . . 2 ?
C1 O1 Rh1 N1 -178.7(3) . . . . ?
C1 O1 Rh1 Rh1 1.3(3) . . . 5_565 ?
C11 N1 Rh1 O2 122.6(2) 2 . . . ?
C11 N1 Rh1 O2 -57.4(2) . . . . ?
C11 N1 Rh1 O2 -57.4(2) 2 . . 2 ?
C11 N1 Rh1 O2 122.6(2) . . . 2 ?
C11 N1 Rh1 O1 32.0(2) 2 . . 2 ?
C11 N1 Rh1 O1 -148.0(2) . . . 2 ?
C11 N1 Rh1 O1 -148.0(2) 2 . . . ?
C11 N1 Rh1 O1 32.0(2) . . . . ?
C11 N1 Rh1 Rh1 0(12) 2 . . 5_565 ?
C11 N1 Rh1 Rh1 0(24) . . . 5_565 ?
